data_9017595
loop_
_publ_author_name
'Plasil, J.'
'Fejfarova, K.'
'Hlousek, J.'
'Skoda, R.'
'Novak, M.'
'Sejkora, J.'
'Cejka, J.'
'Dusek, M.'
'Veselovsky, F.'
'Ondrus, P.'
'Majzlan, J.'
'Mrazek, Z.'

_publ_section_title
;
 Stepite, U(AsO3OH)2*4H2O, from Jachymov, Czech Republic:
 the first natural arsenate of tetravalent uranium
;
_journal_name_full 'Mineralogical Magazine'
_journal_page_first 137
_journal_page_last 152
_journal_volume 77
_journal_year 2013
_chemical_compound_source 'Jachymov, Czech Republic'
_chemical_formula_sum 'As2 H10 O12 U'
_chemical_name_mineral Stepite
_space_group_IT_number 142
_space_group_name_Hall 'I 4bw 2aw -1bw'
_space_group_name_H-M_alt 'I 41/a c d :1'
_symmetry_space_group_name_H-M 'I 41/a c d :1'
_cell_angle_alpha 90
_cell_angle_beta 90
_cell_angle_gamma 90
_cell_formula_units_Z 16
_cell_length_a 10.9867
_cell_length_b 10.9867
_cell_length_c 32.9271
_cell_volume 3974.550
_database_code_amcsd 0019793
_exptl_crystal_density_diffrn 3.944
_cod_data_source_file inputs/fixed/downloads/18/18501.cif
_cod_data_source_block 18501
_cod_original_cell_volume 3974.551
_cod_original_sg_symbol_H-M 'I 41/a c d'
_cod_original_formula_sum 'U As2 (O12 H10)'
_cod_database_code 9017595

loop_
_space_group_symop_operation_xyz
x,y,z
1/2+x,1/2+y,1/2+z
-y,1/2-x,3/4+z
1/2-y,-x,1/4+z
1/2+y,1/2+x,-z
+y,+x,1/2-z
1/2+y,1/2-x,1/2-z
+y,-x,-z
-y,1/2+x,1/4+z
1/2-y,+x,3/4+z
1/2+x,1/2-y,z
+x,-y,1/2+z
1/2-x,y,1/4-z
-x,1/2+y,3/4-z
1/2+x,y,3/4-z
+x,1/2+y,1/4-z
1/2-x,1/2-y,1/2+z
-x,-y,+z
1/2+y,x,1/4+z
+y,1/2+x,3/4+z
-y,-x,1/2-z
1/2-y,1/2-x,-z
-y,x,-z
1/2-y,1/2+x,1/2-z
1/2+y,-x,3/4+z
+y,1/2-x,1/4+z
-x,y,1/2+z
1/2-x,1/2+y,+z
x,1/2-y,3/4-z
1/2+x,-y,1/4-z
-x,1/2-y,1/4-z
1/2-x,-y,3/4-z

loop_
_atom_site_aniso_label
_atom_site_aniso_U_11
_atom_site_aniso_U_22
_atom_site_aniso_U_33
_atom_site_aniso_U_12
_atom_site_aniso_U_13
_atom_site_aniso_U_23
U 0.00990 0.00990 0.01340 -0.00010 -0.00001 0.00001
As 0.00880 0.00830 0.00990 -0.00200 -0.00110 0.00080
Wat1 0.04000 0.01200 0.01500 0.00000 -0.00600 0.00000
O-H2 0.03000 0.02600 0.01800 -0.01500 -0.00600 0.00800
Wat3 0.03800 0.03800 0.01800 -0.00100 0.00000 0.00000
O4 0.01300 0.01700 0.02800 -0.00200 0.00800 -0.00300
O5 0.01900 0.01100 0.01000 0.00000 -0.00100 0.00200
O6 0.01200 0.01300 0.01500 0.00100 0.00300 0.00100
Wat7 0.01600 0.01000 0.02100 -0.00100 -0.00600 -0.00100

loop_
_atom_site_label
_atom_site_fract_x
_atom_site_fract_y
_atom_site_fract_z
_atom_site_U_iso_or_equiv
_atom_site_type_symbol
_atom_site_attached_hydrogens
U 0.16022 0.66022 0.00000 0.01110 U 0
As 0.35936 0.87363 0.05741 0.00900 As 0
Wat1 0.75000 0.85720 0.12500 0.02300 O 2
O-H2 0.39290 0.83340 0.10620 0.02500 O 1
Wat3 0.50000 0.50000 0.08700 0.03100 O 2
O4 0.47160 0.82370 0.02750 0.01900 O 0
O5 0.34690 1.02270 0.05860 0.01300 O 0
O6 0.23050 0.80370 0.04520 0.01300 O 0
Wat7 0.08410 0.86490 -0.02040 0.01600 O 2

loop_
_cod_changelog_entry_id
_cod_changelog_entry_author
_cod_changelog_entry_date
_cod_changelog_entry_text
1
;cod-tools version 3.8.0
Id: cif_guess_AMCSD_atom_types 9574 2023-05-10 09:00:05Z saulius
;
2023-05-10T18:58:22+03:00
;Derived atom types and hydrogen counts
from atom names that follow the AMCSD naming convention
(Wat == water, O-H == hydroxyl).
;

loop_
_cod_related_entry_id
_cod_related_entry_database
_cod_related_entry_code
1 AMCSD 0019793
